data_1518869
loop_
_publ_author_name
'Martinez-Cuezva, Alberto'
'Pastor, Aurelia'
'Cioncoloni, Giacomo'
'Orenes, Raul-Angel'
'Alajarin, Mateo'
'Symes, Mark D.'
'Berna, Jose'

_publ_section_title
;
 Versatile control of the submolecular motion of
 di(acylamino)pyridine-based [2]rotaxanes
;
_journal_issue 5
_journal_name_full 'Chem. Sci.'
_journal_page_first 3087
_journal_paper_doi 10.1039/C5SC00790A
_journal_volume 6
_journal_year 2015
_chemical_formula_sum 'C42 H34 N6 O10'
_chemical_formula_weight 782.75
_chemical_name_systematic
; 
 ? 
;
_space_group_IT_number 2
_symmetry_cell_setting triclinic
_symmetry_space_group_name_Hall '-P 1'
_symmetry_space_group_name_H-M 'P -1'
_atom_sites_solution_hydrogens geom
_atom_sites_solution_primary direct
_atom_sites_solution_secondary difmap
_audit_creation_method SHELXL-97
_audit_update_record
;
2015-03-03 deposited with the CCDC.
2015-03-18 downloaded from the CCDC.
;
_cell_angle_alpha 68.276(3)
_cell_angle_beta 78.717(3)
_cell_angle_gamma 89.509(3)
_cell_formula_units_Z 4
_cell_length_a 8.8838(4)
_cell_length_b 20.6864(10)
_cell_length_c 22.5136(11)
_cell_measurement_reflns_used 9591
_cell_measurement_temperature 100(2)
_cell_measurement_theta_max 66.94
_cell_measurement_theta_min 4.30
_cell_volume 3760.0(3)
_computing_cell_refinement 'SAINT V8.27B (Bruker AXS Inc., 2011)'
_computing_data_collection 'APEX 2013.2 (Bruker AXS Inc.)'
_computing_data_reduction 'SAINT V8.27B (Bruker AXS Inc., 2011)'
_computing_molecular_graphics 'Bruker SHELXTL'
_computing_publication_material 'Bruker SHELXTL'
_computing_structure_refinement 'SHELXS-97 (Sheldrick, 2008)'
_computing_structure_solution 'SHELXS-97 (Sheldrick, 2008)'
_diffrn_ambient_temperature 100(2)
_diffrn_detector_area_resol_mean 10.4167
_diffrn_measured_fraction_theta_full 0.987
_diffrn_measured_fraction_theta_max 0.987
_diffrn_measurement_device_type 'Bruker D8 QUEST'
_diffrn_measurement_method 'omega + phi scans'
_diffrn_radiation_monochromator multilayer
_diffrn_radiation_source 'high brilliance microfocus sealed tube'
_diffrn_radiation_type CuK\a
_diffrn_radiation_wavelength 1.54178
_diffrn_reflns_av_R_equivalents 0.0751
_diffrn_reflns_av_sigmaI/netI 0.0374
_diffrn_reflns_limit_h_max 10
_diffrn_reflns_limit_h_min -10
_diffrn_reflns_limit_k_max 24
_diffrn_reflns_limit_k_min -24
_diffrn_reflns_limit_l_max 26
_diffrn_reflns_limit_l_min -26
_diffrn_reflns_number 110777
_diffrn_reflns_theta_full 67.29
_diffrn_reflns_theta_max 67.29
_diffrn_reflns_theta_min 2.50
_exptl_absorpt_coefficient_mu 0.838
_exptl_absorpt_correction_T_max 0.9673
_exptl_absorpt_correction_T_min 0.7872
_exptl_absorpt_correction_type multi-scan
_exptl_absorpt_process_details SADABS
_exptl_crystal_colour yellow
_exptl_crystal_density_diffrn 1.383
_exptl_crystal_density_method 'not measured'
_exptl_crystal_description prism
_exptl_crystal_F_000 1632
_exptl_crystal_size_max 0.30
_exptl_crystal_size_mid 0.16
_exptl_crystal_size_min 0.04
_refine_diff_density_max 0.827
_refine_diff_density_min -0.737
_refine_diff_density_rms 0.104
_refine_ls_extinction_method none
_refine_ls_goodness_of_fit_ref 1.152
_refine_ls_hydrogen_treatment mixed
_refine_ls_matrix_type full
_refine_ls_number_parameters 1063
_refine_ls_number_reflns 13311
_refine_ls_number_restraints 0
_refine_ls_restrained_S_all 1.152
_refine_ls_R_factor_all 0.1330
_refine_ls_R_factor_gt 0.1173
_refine_ls_shift/su_max 0.051
_refine_ls_shift/su_mean 0.003
_refine_ls_structure_factor_coef Fsqd
_refine_ls_weighting_details 'calc w=1/[\s^2^(Fo^2^)+(0.0326P)^2^+31.3703P] where P=(Fo^2^+2Fc^2^)/3'
_refine_ls_weighting_scheme calc
_refine_ls_wR_factor_gt 0.2660
_refine_ls_wR_factor_ref 0.2734
_reflns_number_gt 11007
_reflns_number_total 13311
_reflns_threshold_expression >2sigma(I)
_cod_data_source_file c5sc00790a2.cif
_cod_data_source_block amc131d0msp_compound_1c
_cod_depositor_comments
;
The following automatic conversions were performed:

'_symmetry_cell_setting' value 'Triclinic' changed to 'triclinic'
according to
/usr/data/users/saulius/crontab/automatic-downloads/rss-feeds/RSC/lib/dictionaries/cif_core.dic
dictionary named 'cif_core.dic' version 2.4.2 from 2011-04-26.

Automatic conversion script
Id: cif_fix_values 3105 2015-03-04 15:46:00Z robertas 

 Adding full bibliography for 1518869--1518870.cif.
;
_cod_original_sg_symbol_H-M P-1
_cod_database_code 1518869

loop_
_symmetry_equiv_pos_as_xyz
'x, y, z'
'-x, -y, -z'

loop_
_atom_site_label
_atom_site_type_symbol
_atom_site_fract_x
_atom_site_fract_y
_atom_site_fract_z
_atom_site_U_iso_or_equiv
_atom_site_adp_type
_atom_site_occupancy
_atom_site_symmetry_multiplicity
_atom_site_calc_flag
_atom_site_refinement_flags
_atom_site_disorder_assembly
_atom_site_disorder_group
N1 N 1.1567(5) 0.0927(3) 0.1621(2) 0.0243(10) Uani 1 1 d . . .
H01 H 1.0715 0.0674 0.1859 0.029 Uiso 1 1 calc R . .
N2 N 1.0077(5) 0.1900(3) 0.1319(2) 0.0258(11) Uani 1 1 d . . .
H02 H 1.0062 0.2350 0.1097 0.031 Uiso 1 1 calc R . .
N3 N 1.2950(6) -0.0072(3) 0.2027(3) 0.0308(12) Uani 1 1 d . . .
H03 H 1.3862 -0.0239 0.2039 0.037 Uiso 1 1 calc R . .
O1 O 0.8603(5) 0.0916(2) 0.1974(2) 0.0397(11) Uani 1 1 d . . .
O2 O 1.0393(5) -0.0363(2) 0.2417(2) 0.0401(11) Uani 1 1 d . . .
C1 C 1.1486(7) 0.1612(3) 0.1268(3) 0.0254(13) Uani 1 1 d . . .
C2 C 1.2798(7) 0.2011(3) 0.0877(3) 0.0264(13) Uani 1 1 d . . .
H2 H 1.2759 0.2494 0.0630 0.032 Uiso 1 1 calc R . .
C3 C 1.4176(7) 0.1695(3) 0.0850(3) 0.0309(14) Uani 1 1 d . . .
H3 H 1.5086 0.1961 0.0573 0.037 Uiso 1 1 calc R . .
C4 C 1.4247(7) 0.0996(3) 0.1222(3) 0.0292(13) Uani 1 1 d . . .
H4 H 1.5197 0.0783 0.1203 0.035 Uiso 1 1 calc R . .
C5 C 1.2918(7) 0.0615(3) 0.1620(3) 0.0269(13) Uani 1 1 d . . .
C6 C 0.8709(7) 0.1547(3) 0.1685(3) 0.0274(13) Uani 1 1 d . . .
C7 C 0.7346(7) 0.1981(3) 0.1696(3) 0.0278(13) Uani 1 1 d . . .
H7A H 0.6894 0.2047 0.1311 0.033 Uiso 1 1 calc R . .
H7B H 0.7684 0.2447 0.1672 0.033 Uiso 1 1 calc R . .
C8 C 0.6127(7) 0.1627(3) 0.2322(3) 0.0266(13) Uani 1 1 d . . .
H8 H 0.5948 0.1134 0.2366 0.032 Uiso 1 1 calc R . .
C9 C 1.1714(7) -0.0519(3) 0.2411(3) 0.0316(14) Uani 1 1 d . . .
C10 C 1.2126(8) -0.1225(3) 0.2850(3) 0.0342(15) Uani 1 1 d . . .
H10A H 1.3248 -0.1211 0.2834 0.041 Uiso 1 1 calc R . .
H10B H 1.1873 -0.1584 0.2685 0.041 Uiso 1 1 calc R . .
C11 C 1.1261(7) -0.1427(3) 0.3561(3) 0.0331(14) Uani 1 1 d . . .
H11 H 1.0132 -0.1430 0.3567 0.040 Uiso 1 1 calc R . .
C21 C 0.4578(6) 0.1950(3) 0.2308(3) 0.0238(12) Uani 1 1 d . . .
C22 C 0.4438(7) 0.2655(3) 0.1948(3) 0.0269(13) Uani 1 1 d . . .
H22 H 0.5328 0.2948 0.1686 0.032 Uiso 1 1 calc R . .
C23 C 0.3004(7) 0.2928(3) 0.1973(3) 0.0292(13) Uani 1 1 d . . .
H23 H 0.2928 0.3410 0.1735 0.035 Uiso 1 1 calc R . .
C24 C 0.1692(7) 0.2512(3) 0.2336(3) 0.0289(13) Uani 1 1 d . . .
H24 H 0.0715 0.2703 0.2350 0.035 Uiso 1 1 calc R . .
C25 C 0.1815(7) 0.1808(3) 0.2683(3) 0.0301(13) Uani 1 1 d . . .
H25 H 0.0915 0.1513 0.2928 0.036 Uiso 1 1 calc R . .
C26 C 0.3243(7) 0.1534(3) 0.2675(3) 0.0269(13) Uani 1 1 d . . .
H26 H 0.3313 0.1054 0.2923 0.032 Uiso 1 1 calc R . .
C31 C 0.6716(7) 0.1601(3) 0.2928(3) 0.0290(13) Uani 1 1 d . . .
C32 C 0.7382(7) 0.2184(4) 0.2958(3) 0.0329(14) Uani 1 1 d . . .
H32 H 0.7495 0.2615 0.2595 0.039 Uiso 1 1 calc R . .
C33 C 0.7891(8) 0.2144(4) 0.3516(3) 0.0415(17) Uani 1 1 d . . .
H33 H 0.8333 0.2550 0.3537 0.050 Uiso 1 1 calc R . .
C34 C 0.7755(10) 0.1517(5) 0.4040(4) 0.055(2) Uani 1 1 d . . .
H34 H 0.8084 0.1493 0.4424 0.066 Uiso 1 1 calc R . .
C35 C 0.7140(12) 0.0925(5) 0.4006(4) 0.069(3) Uani 1 1 d . . .
H35 H 0.7070 0.0490 0.4361 0.083 Uiso 1 1 calc R . .
C36 C 0.6625(10) 0.0968(4) 0.3448(3) 0.0496(19) Uani 1 1 d . . .
H36 H 0.6206 0.0560 0.3423 0.060 Uiso 1 1 calc R . .
C41 C 1.1603(7) -0.2148(3) 0.4008(3) 0.0310(14) Uani 1 1 d . . .
C42 C 1.2757(8) -0.2533(3) 0.3815(3) 0.0356(15) Uani 1 1 d . . .
H42 H 1.3322 -0.2364 0.3377 0.043 Uiso 1 1 calc R . .
C43 C 1.3086(9) -0.3164(4) 0.4262(3) 0.0419(17) Uani 1 1 d . . .
H43 H 1.3875 -0.3422 0.4125 0.050 Uiso 1 1 calc R . .
C44 C 1.2290(9) -0.3418(4) 0.4895(3) 0.0412(17) Uani 1 1 d . . .
H44 H 1.2536 -0.3845 0.5198 0.049 Uiso 1 1 calc R . .
C45 C 1.1109(8) -0.3043(4) 0.5096(4) 0.0449(17) Uani 1 1 d . . .
H45 H 1.0531 -0.3220 0.5532 0.054 Uiso 1 1 calc R . .
C46 C 1.0793(8) -0.2415(4) 0.4654(4) 0.0390(16) Uani 1 1 d . . .
H46 H 1.0005 -0.2157 0.4793 0.047 Uiso 1 1 calc R . .
C51 C 1.1660(8) -0.0887(3) 0.3830(3) 0.0384(16) Uani 1 1 d . . .
C52 C 1.0710(10) -0.0369(4) 0.3866(4) 0.0495(19) Uani 1 1 d . . .
H52 H 0.9767 -0.0338 0.3721 0.059 Uiso 1 1 calc R . .
C53 C 1.1141(10) 0.0116(4) 0.4119(3) 0.049(2) Uani 1 1 d . . .
H53 H 1.0481 0.0469 0.4155 0.059 Uiso 1 1 calc R . .
C54 C 1.2526(12) 0.0073(4) 0.4314(3) 0.055(2) Uani 1 1 d . . .
H54 H 1.2825 0.0409 0.4472 0.066 Uiso 1 1 calc R . .
C55 C 1.3470(10) -0.0436(4) 0.4287(4) 0.052(2) Uani 1 1 d . . .
H55 H 1.4408 -0.0464 0.4436 0.062 Uiso 1 1 calc R . .
C56 C 1.3061(9) -0.0917(4) 0.4041(4) 0.0429(17) Uani 1 1 d . . .
H56 H 1.3731 -0.1270 0.4014 0.051 Uiso 1 1 calc R . .
N4 N 0.6435(6) 0.5708(3) -0.0363(2) 0.0273(11) Uani 1 1 d . . .
N5 N 0.8582(6) 0.4119(3) 0.1431(3) 0.0346(13) Uani 1 1 d . . .
N6 N 1.1254(7) 0.6370(3) 0.0126(3) 0.0416(14) Uani 1 1 d . . .
O3 O 0.8868(5) 0.6668(2) -0.0629(2) 0.0328(10) Uani 1 1 d . A .
O4 O 0.5672(5) 0.6213(2) -0.0409(2) 0.0373(11) Uani 1 1 d . . .
O5 O 0.6262(5) 0.5299(2) -0.0634(2) 0.0376(11) Uani 1 1 d . . .
O6 O 0.7397(6) 0.3737(2) 0.1603(3) 0.0503(14) Uani 1 1 d . . .
O7 O 0.9713(5) 0.3958(2) 0.1685(2) 0.0400(11) Uani 1 1 d . . .
O8 O 1.1850(8) 0.6312(3) 0.0594(4) 0.0223(17) Uiso 0.682(13) 1 d P A 1
O9 O 1.1840(7) 0.6705(3) -0.0449(3) 0.030(2) Uiso 0.682(13) 1 d P A 1
O8' O 1.221(3) 0.6343(11) 0.0400(12) 0.056(6) Uiso 0.318(13) 1 d P A 2
O9' O 1.093(3) 0.7154(12) -0.0188(11) 0.083(8) Uiso 0.318(13) 1 d P A 2
C61 C 0.8815(7) 0.6110(3) -0.0153(3) 0.0261(13) Uani 1 1 d . . .
C62 C 0.9934(6) 0.5904(3) 0.0257(3) 0.0275(13) Uani 1 1 d . A .
C63 C 0.9846(7) 0.5273(3) 0.0773(3) 0.0278(13) Uani 1 1 d . . .
H63 H 1.0600 0.5174 0.1035 0.033 Uiso 1 1 calc R A .
C64 C 0.8655(7) 0.4791(3) 0.0903(3) 0.0263(13) Uani 1 1 d . A .
C65 C 0.7512(7) 0.4937(3) 0.0532(3) 0.0264(13) Uani 1 1 d . . .
H65 H 0.6685 0.4603 0.0626 0.032 Uiso 1 1 calc R A .
C66 C 0.7612(6) 0.5570(3) 0.0033(3) 0.0246(12) Uani 1 1 d . A .
O98 O 0.160(2) 0.4738(11) 0.2345(16) 0.047(7) Uani 0.56(7) 1 d P B 1
O98' O 0.195(2) 0.4519(17) 0.2145(9) 0.033(7) Uani 0.44(7) 1 d P B 2
C98 C 0.0707(10) 0.4274(5) 0.2814(4) 0.056(2) Uani 1 1 d . . .
O99 O 0.4093(10) 0.0431(6) 0.7881(6) 0.040(4) Uani 0.75(4) 1 d P C 1
O99' O 0.392(2) 0.0190(19) 0.7678(15) 0.034(9) Uani 0.25(4) 1 d P C 2
C99 C 0.3547(9) 0.0654(6) 0.7244(5) 0.065(3) Uani 1 1 d . . .
N11 N 0.6746(5) 0.5865(2) 0.1667(2) 0.0238(10) Uani 1 1 d . . .
H011 H 0.7352 0.5614 0.1917 0.029 Uiso 1 1 calc R . .
N12 N 0.4969(6) 0.4885(3) 0.2094(2) 0.0287(11) Uani 1 1 d . . .
H012 H 0.4052 0.4719 0.2104 0.034 Uiso 1 1 calc R . .
N13 N 0.8533(6) 0.6831(3) 0.1336(2) 0.0278(11) Uani 1 1 d . . .
H013 H 0.8746 0.7280 0.1109 0.033 Uiso 1 1 calc R . .
O11 O 0.7105(5) 0.4608(2) 0.2520(2) 0.0374(11) Uani 1 1 d . . .
O12 O 0.9413(5) 0.5854(2) 0.1999(2) 0.0353(10) Uani 1 1 d . . .
C101 C 0.5396(6) 0.5561(3) 0.1666(3) 0.0250(12) Uani 1 1 d . . .
C102 C 0.4486(7) 0.5941(3) 0.1254(3) 0.0264(13) Uani 1 1 d . . .
H102 H 0.3553 0.5731 0.1240 0.032 Uiso 1 1 calc R . .
C103 C 0.4925(7) 0.6625(3) 0.0862(3) 0.0296(13) Uani 1 1 d . . .
H103 H 0.4300 0.6886 0.0572 0.036 Uiso 1 1 calc R . .
C104 C 0.6262(7) 0.6937(3) 0.0886(3) 0.0283(13) Uani 1 1 d . . .
H104 H 0.6548 0.7415 0.0625 0.034 Uiso 1 1 calc R . .
C105 C 0.7182(6) 0.6541(3) 0.1296(3) 0.0235(12) Uani 1 1 d . . .
C106 C 0.5794(7) 0.4441(3) 0.2507(3) 0.0312(14) Uani 1 1 d . . .
C107 C 0.4986(7) 0.3738(3) 0.2930(3) 0.0300(13) Uani 1 1 d . . .
H107 H 0.5444 0.3383 0.2764 0.036 Uiso 1 1 calc R . .
H197 H 0.3888 0.3748 0.2900 0.036 Uiso 1 1 calc R . .
C108 C 0.5101(7) 0.3523(3) 0.3655(3) 0.0328(14) Uani 1 1 d . . .
H108 H 0.6214 0.3522 0.3678 0.039 Uiso 1 1 calc R . .
C109 C 0.9576(7) 0.6488(3) 0.1696(3) 0.0277(13) Uani 1 1 d . . .
C110 C 1.0910(7) 0.6933(3) 0.1695(3) 0.0274(13) Uani 1 1 d . . .
H110 H 1.0575 0.7403 0.1655 0.033 Uiso 1 1 calc R . .
H190 H 1.1744 0.6987 0.1314 0.033 Uiso 1 1 calc R . .
C111 C 1.1519(7) 0.6606(3) 0.2323(3) 0.0247(12) Uani 1 1 d . . .
H111 H 1.1680 0.6108 0.2385 0.030 Uiso 1 1 calc R . .
C121 C 0.4337(7) 0.2801(3) 0.4082(3) 0.0336(14) Uani 1 1 d . . .
C122 C 0.3414(9) 0.2429(3) 0.3873(3) 0.0406(16) Uani 1 1 d . . .
H122 H 0.3311 0.2604 0.3429 0.049 Uiso 1 1 calc R . .
C123 C 0.2642(10) 0.1805(4) 0.4304(4) 0.0483(19) Uani 1 1 d . . .
H123 H 0.1986 0.1563 0.4157 0.058 Uiso 1 1 calc R . .
C124 C 0.2809(9) 0.1529(4) 0.4940(3) 0.0447(18) Uani 1 1 d . . .
H124 H 0.2292 0.1094 0.5231 0.054 Uiso 1 1 calc R . .
C125 C 0.3737(8) 0.1891(4) 0.5153(3) 0.0406(16) Uani 1 1 d . . .
H125 H 0.3863 0.1705 0.5593 0.049 Uiso 1 1 calc R . .
C126 C 0.4477(8) 0.2518(4) 0.4732(3) 0.0391(16) Uani 1 1 d . . .
H126 H 0.5100 0.2765 0.4888 0.047 Uiso 1 1 calc R . .
C131 C 0.4366(8) 0.4067(3) 0.3911(3) 0.0341(15) Uani 1 1 d . . .
C132 C 0.2802(8) 0.4048(4) 0.4108(3) 0.0371(15) Uani 1 1 d . . .
H132 H 0.2182 0.3679 0.4104 0.045 Uiso 1 1 calc R . .
C133 C 0.2095(9) 0.4553(4) 0.4313(3) 0.0428(17) Uani 1 1 d . . .
H133 H 0.1006 0.4534 0.4437 0.051 Uiso 1 1 calc R . .
C134 C 0.2992(10) 0.5084(4) 0.4334(3) 0.0438(18) Uani 1 1 d . . .
H134 H 0.2522 0.5431 0.4474 0.053 Uiso 1 1 calc R . .
C135 C 0.4571(10) 0.5106(3) 0.4153(3) 0.0436(18) Uani 1 1 d . . .
H135 H 0.5188 0.5465 0.4177 0.052 Uiso 1 1 calc R . .
C136 C 0.5272(9) 0.4601(3) 0.3931(3) 0.0382(16) Uani 1 1 d . . .
H136 H 0.6359 0.4625 0.3796 0.046 Uiso 1 1 calc R . .
C141 C 1.0313(7) 0.6600(3) 0.2911(3) 0.0293(13) Uani 1 1 d . . .
C142 C 0.9844(9) 0.5976(4) 0.3432(3) 0.0490(19) Uani 1 1 d . . .
H142 H 1.0273 0.5557 0.3422 0.059 Uiso 1 1 calc R . .
C143 C 0.8741(11) 0.5961(5) 0.3972(4) 0.063(2) Uani 1 1 d . . .
H143 H 0.8408 0.5529 0.4323 0.076 Uiso 1 1 calc R . .
C144 C 0.8133(9) 0.6561(5) 0.4001(4) 0.054(2) Uani 1 1 d . . .
H144 H 0.7409 0.6548 0.4377 0.065 Uiso 1 1 calc R . .
C145 C 0.8577(8) 0.7183(4) 0.3482(3) 0.0421(17) Uani 1 1 d . . .
H145 H 0.8135 0.7598 0.3495 0.051 Uiso 1 1 calc R . .
C146 C 0.9668(7) 0.7206(4) 0.2939(3) 0.0336(14) Uani 1 1 d . . .
H146 H 0.9976 0.7639 0.2584 0.040 Uiso 1 1 calc R . .
C151 C 1.3062(7) 0.6940(3) 0.2302(3) 0.0249(12) Uani 1 1 d . . .
C152 C 1.4054(7) 0.6519(3) 0.2672(3) 0.0280(13) Uani 1 1 d . . .
H152 H 1.3759 0.6039 0.2919 0.034 Uiso 1 1 calc R . .
C153 C 1.5462(7) 0.6796(3) 0.2681(3) 0.0308(14) Uani 1 1 d . . .
H153 H 1.6121 0.6506 0.2936 0.037 Uiso 1 1 calc R . .
C154 C 1.5909(7) 0.7491(3) 0.2320(3) 0.0305(14) Uani 1 1 d . . .
H154 H 1.6878 0.7678 0.2324 0.037 Uiso 1 1 calc R . .
C155 C 1.4931(7) 0.7918(3) 0.1950(3) 0.0301(13) Uani 1 1 d . . .
H155 H 1.5226 0.8398 0.1705 0.036 Uiso 1 1 calc R . .
C156 C 1.3531(7) 0.7636(3) 0.1944(3) 0.0265(13) Uani 1 1 d . . .
H156 H 1.2876 0.7927 0.1687 0.032 Uiso 1 1 calc R . .
N104 N 0.6042(6) 0.9285(3) 0.0373(2) 0.0269(11) Uani 1 1 d . . .
N105 N 1.0098(6) 1.0822(3) -0.1318(3) 0.0318(12) Uani 1 1 d . . .
N106 N 1.1217(6) 0.8451(3) -0.0125(3) 0.0444(15) Uani 1 1 d . . .
O103 O 0.8128(5) 0.8255(2) 0.06625(19) 0.0303(9) Uani 1 1 d . D .
O104 O 0.5222(5) 0.8798(2) 0.0396(2) 0.0334(10) Uani 1 1 d . . .
O105 O 0.5609(5) 0.9689(2) 0.0653(2) 0.0363(10) Uani 1 1 d . . .
O106 O 0.9144(6) 1.1263(3) -0.1443(3) 0.0551(15) Uani 1 1 d . . .
O107 O 1.1464(5) 1.0951(2) -0.1582(2) 0.0398(11) Uani 1 1 d . . .
O68 O 1.2538(10) 0.8606(4) -0.0349(5) 0.044(2) Uiso 0.647(13) 1 d P D 1
O69 O 1.0728(7) 0.7800(3) 0.0178(3) 0.027(2) Uiso 0.647(13) 1 d P D 1
O68' O 1.2455(13) 0.8605(6) -0.0570(7) 0.018(3) Uiso 0.353(13) 1 d P D 2
O69' O 1.138(2) 0.8222(10) 0.0447(10) 0.077(7) Uiso 0.353(13) 1 d P D 2
C161 C 0.8577(6) 0.8808(3) 0.0189(3) 0.0232(12) Uani 1 1 d . . .
C162 C 0.7616(6) 0.9395(3) -0.0010(3) 0.0239(12) Uani 1 1 d . D .
C163 C 0.8068(7) 1.0033(3) -0.0470(3) 0.0266(13) Uani 1 1 d . . .
H163 H 0.7378 1.0395 -0.0549 0.032 Uiso 1 1 calc R D .
C164 C 0.9582(7) 1.0151(3) -0.0830(3) 0.0268(13) Uani 1 1 d . D .
C165 C 1.0588(7) 0.9619(3) -0.0699(3) 0.0278(13) Uani 1 1 d . . .
H165 H 1.1620 0.9703 -0.0939 0.033 Uiso 1 1 calc R D .
C166 C 1.0098(7) 0.8977(3) -0.0225(3) 0.0265(13) Uani 1 1 d . D .

loop_
_atom_site_aniso_label
_atom_site_aniso_U_11
_atom_site_aniso_U_22
_atom_site_aniso_U_33
_atom_site_aniso_U_23
_atom_site_aniso_U_13
_atom_site_aniso_U_12
N1 0.022(2) 0.033(3) 0.022(2) -0.015(2) -0.0049(19) 0.004(2)
N2 0.026(3) 0.028(3) 0.024(3) -0.009(2) -0.009(2) 0.004(2)
N3 0.025(3) 0.033(3) 0.034(3) -0.015(2) -0.001(2) 0.006(2)
O1 0.031(2) 0.038(3) 0.042(3) -0.011(2) 0.003(2) 0.006(2)
O2 0.029(2) 0.031(2) 0.057(3) -0.010(2) -0.012(2) 0.0014(19)
C1 0.029(3) 0.037(3) 0.015(3) -0.013(3) -0.009(2) 0.004(3)
C2 0.026(3) 0.032(3) 0.020(3) -0.008(3) -0.008(2) 0.003(2)
C3 0.027(3) 0.039(4) 0.027(3) -0.011(3) -0.007(3) -0.003(3)
C4 0.021(3) 0.039(4) 0.032(3) -0.018(3) -0.004(2) 0.002(3)
C5 0.030(3) 0.032(3) 0.023(3) -0.013(3) -0.008(2) 0.003(3)
C6 0.032(3) 0.029(3) 0.023(3) -0.013(3) -0.005(2) 0.002(3)
C7 0.027(3) 0.035(3) 0.021(3) -0.009(3) -0.007(2) 0.004(3)
C8 0.028(3) 0.030(3) 0.022(3) -0.010(3) -0.007(2) 0.002(2)
C9 0.033(4) 0.026(3) 0.041(4) -0.019(3) -0.010(3) 0.004(3)
C10 0.037(4) 0.032(3) 0.042(4) -0.021(3) -0.011(3) 0.007(3)
C11 0.029(3) 0.030(3) 0.043(4) -0.017(3) -0.007(3) 0.004(3)
C21 0.026(3) 0.033(3) 0.017(3) -0.013(2) -0.007(2) 0.002(2)
C22 0.032(3) 0.027(3) 0.021(3) -0.006(2) -0.009(2) -0.003(2)
C23 0.037(3) 0.030(3) 0.023(3) -0.008(3) -0.016(3) 0.006(3)
C24 0.025(3) 0.043(4) 0.023(3) -0.016(3) -0.008(2) 0.007(3)
C25 0.027(3) 0.043(4) 0.023(3) -0.015(3) -0.008(2) 0.002(3)
C26 0.032(3) 0.029(3) 0.021(3) -0.009(2) -0.008(2) 0.002(3)
C31 0.025(3) 0.039(4) 0.021(3) -0.011(3) -0.004(2) 0.007(3)
C32 0.029(3) 0.045(4) 0.028(3) -0.017(3) -0.006(3) 0.008(3)
C33 0.033(4) 0.061(5) 0.039(4) -0.027(4) -0.010(3) 0.008(3)
C34 0.059(5) 0.077(6) 0.029(4) -0.012(4) -0.022(4) 0.003(4)
C35 0.098(7) 0.065(6) 0.035(4) -0.002(4) -0.028(5) -0.006(5)
C36 0.069(5) 0.047(4) 0.026(4) -0.002(3) -0.016(3) -0.004(4)
C41 0.031(3) 0.030(3) 0.037(4) -0.018(3) -0.010(3) 0.002(3)
C42 0.047(4) 0.029(3) 0.031(3) -0.010(3) -0.011(3) 0.008(3)
C43 0.056(5) 0.034(4) 0.042(4) -0.020(3) -0.014(3) 0.013(3)
C44 0.061(5) 0.032(4) 0.039(4) -0.016(3) -0.022(3) 0.004(3)
C45 0.042(4) 0.047(4) 0.044(4) -0.015(4) -0.007(3) -0.007(3)
C46 0.031(3) 0.038(4) 0.048(4) -0.016(3) -0.007(3) 0.000(3)
C51 0.050(4) 0.030(3) 0.027(3) -0.010(3) 0.009(3) 0.003(3)
C52 0.063(5) 0.031(4) 0.044(4) -0.013(3) 0.010(4) 0.003(3)
C53 0.074(6) 0.038(4) 0.023(3) -0.006(3) 0.006(4) 0.005(4)
C54 0.111(8) 0.030(4) 0.021(3) -0.011(3) -0.007(4) 0.013(4)
C55 0.071(5) 0.048(5) 0.038(4) -0.016(4) -0.012(4) 0.001(4)
C56 0.051(4) 0.040(4) 0.042(4) -0.021(3) -0.009(3) 0.000(3)
N4 0.029(3) 0.029(3) 0.023(3) -0.009(2) -0.008(2) 0.005(2)
N5 0.045(3) 0.027(3) 0.042(3) -0.018(2) -0.023(3) 0.011(2)
N6 0.038(3) 0.059(4) 0.021(3) -0.003(3) -0.012(2) -0.010(3)
O3 0.037(2) 0.032(2) 0.029(2) -0.010(2) -0.0101(19) 0.0006(19)
O4 0.037(3) 0.049(3) 0.029(2) -0.015(2) -0.016(2) 0.013(2)
O5 0.044(3) 0.045(3) 0.034(2) -0.020(2) -0.019(2) 0.002(2)
O6 0.061(3) 0.027(2) 0.059(3) -0.001(2) -0.033(3) -0.011(2)
O7 0.046(3) 0.043(3) 0.043(3) -0.020(2) -0.029(2) 0.017(2)
C61 0.030(3) 0.031(3) 0.018(3) -0.009(3) -0.007(2) 0.002(2)
C62 0.021(3) 0.043(4) 0.024(3) -0.019(3) -0.005(2) -0.002(3)
C63 0.029(3) 0.041(4) 0.019(3) -0.017(3) -0.009(2) 0.011(3)
C64 0.030(3) 0.030(3) 0.025(3) -0.015(3) -0.010(2) 0.006(3)
C65 0.032(3) 0.026(3) 0.026(3) -0.011(3) -0.013(2) 0.004(2)
C66 0.023(3) 0.034(3) 0.022(3) -0.016(3) -0.007(2) 0.005(2)
O98 0.035(7) 0.033(7) 0.079(13) -0.021(8) -0.028(8) 0.004(6)
O98' 0.029(7) 0.040(11) 0.044(8) -0.026(7) -0.014(6) 0.004(7)
C98 0.050(5) 0.085(7) 0.050(5) -0.040(5) -0.018(4) 0.016(5)
O99 0.034(4) 0.047(5) 0.042(5) -0.019(4) -0.010(3) 0.011(3)
O99' 0.028(10) 0.050(16) 0.039(13) -0.026(12) -0.025(9) 0.013(9)
C99 0.031(4) 0.109(8) 0.064(6) -0.046(6) -0.005(4) -0.009(5)
N11 0.025(2) 0.028(3) 0.024(2) -0.014(2) -0.008(2) 0.005(2)
N12 0.030(3) 0.025(3) 0.031(3) -0.008(2) -0.011(2) 0.001(2)
N13 0.027(3) 0.032(3) 0.023(3) -0.008(2) -0.006(2) 0.000(2)
O11 0.033(2) 0.034(2) 0.051(3) -0.018(2) -0.018(2) 0.0069(19)
O12 0.042(3) 0.028(2) 0.034(2) -0.002(2) -0.021(2) -0.0032(19)
C101 0.023(3) 0.033(3) 0.027(3) -0.019(3) -0.008(2) 0.005(2)
C102 0.028(3) 0.033(3) 0.022(3) -0.015(3) -0.007(2) 0.005(3)
C103 0.027(3) 0.039(4) 0.026(3) -0.014(3) -0.009(2) 0.007(3)
C104 0.029(3) 0.035(3) 0.021(3) -0.010(3) -0.007(2) 0.008(3)
C105 0.022(3) 0.033(3) 0.019(3) -0.013(2) -0.006(2) 0.004(2)
C106 0.030(3) 0.039(4) 0.035(3) -0.020(3) -0.016(3) 0.012(3)
C107 0.032(3) 0.025(3) 0.031(3) -0.006(3) -0.008(3) 0.002(3)
C108 0.033(3) 0.032(3) 0.040(4) -0.015(3) -0.019(3) 0.005(3)
C109 0.026(3) 0.042(4) 0.019(3) -0.013(3) -0.010(2) 0.004(3)
C110 0.031(3) 0.031(3) 0.024(3) -0.012(3) -0.011(2) 0.005(3)
C111 0.030(3) 0.025(3) 0.020(3) -0.008(2) -0.009(2) 0.001(2)
C121 0.036(4) 0.029(3) 0.039(4) -0.016(3) -0.009(3) 0.007(3)
C122 0.064(5) 0.031(4) 0.030(4) -0.014(3) -0.013(3) 0.001(3)
C123 0.073(5) 0.033(4) 0.036(4) -0.014(3) -0.004(4) -0.013(4)
C124 0.063(5) 0.033(4) 0.032(4) -0.010(3) -0.001(3) -0.001(3)
C125 0.044(4) 0.039(4) 0.031(4) -0.007(3) -0.004(3) 0.010(3)
C126 0.044(4) 0.036(4) 0.043(4) -0.017(3) -0.019(3) 0.011(3)
C131 0.046(4) 0.023(3) 0.037(4) -0.010(3) -0.019(3) 0.002(3)
C132 0.047(4) 0.035(4) 0.034(4) -0.015(3) -0.013(3) 0.005(3)
C133 0.061(5) 0.036(4) 0.029(4) -0.009(3) -0.012(3) 0.010(3)
C134 0.073(5) 0.034(4) 0.025(3) -0.013(3) -0.008(3) 0.005(4)
C135 0.077(6) 0.024(3) 0.034(4) -0.011(3) -0.022(4) 0.000(3)
C136 0.052(4) 0.029(3) 0.038(4) -0.011(3) -0.022(3) 0.000(3)
C141 0.028(3) 0.041(4) 0.022(3) -0.013(3) -0.011(2) -0.002(3)
C142 0.056(5) 0.051(5) 0.033(4) -0.008(3) -0.007(3) 0.009(4)
C143 0.073(6) 0.069(6) 0.029(4) -0.005(4) 0.007(4) 0.003(5)
C144 0.044(4) 0.092(7) 0.028(4) -0.027(4) 0.001(3) 0.003(4)
C145 0.030(3) 0.064(5) 0.042(4) -0.031(4) -0.005(3) 0.000(3)
C146 0.032(3) 0.040(4) 0.032(3) -0.017(3) -0.008(3) -0.001(3)
C151 0.030(3) 0.031(3) 0.019(3) -0.012(2) -0.012(2) 0.007(2)
C152 0.033(3) 0.028(3) 0.025(3) -0.011(3) -0.011(3) 0.005(3)
C153 0.030(3) 0.040(4) 0.026(3) -0.014(3) -0.013(3) 0.012(3)
C154 0.026(3) 0.041(4) 0.027(3) -0.017(3) -0.004(2) 0.002(3)
C155 0.035(3) 0.037(3) 0.021(3) -0.015(3) -0.005(3) 0.005(3)
C156 0.029(3) 0.033(3) 0.022(3) -0.012(3) -0.009(2) 0.006(3)
N104 0.027(3) 0.034(3) 0.021(2) -0.011(2) -0.008(2) 0.007(2)
N105 0.027(3) 0.032(3) 0.039(3) -0.019(2) -0.002(2) 0.007(2)
N106 0.030(3) 0.064(4) 0.023(3) -0.002(3) 0.002(2) 0.014(3)
O103 0.036(2) 0.033(2) 0.021(2) -0.0098(19) -0.0047(18) 0.0049(19)
O104 0.029(2) 0.037(2) 0.033(2) -0.012(2) -0.0061(18) -0.0058(19)
O105 0.035(2) 0.044(3) 0.033(2) -0.019(2) -0.0050(19) 0.010(2)
O106 0.039(3) 0.032(3) 0.072(4) -0.003(3) 0.007(3) 0.005(2)
O107 0.030(2) 0.035(3) 0.054(3) -0.021(2) 0.002(2) -0.0048(19)
C161 0.024(3) 0.034(3) 0.017(3) -0.015(3) -0.006(2) 0.003(2)
C162 0.025(3) 0.030(3) 0.021(3) -0.014(3) -0.006(2) 0.002(2)
C163 0.027(3) 0.029(3) 0.032(3) -0.017(3) -0.012(3) 0.008(2)
C164 0.029(3) 0.025(3) 0.028(3) -0.013(3) -0.004(2) 0.000(2)
C165 0.021(3) 0.045(4) 0.030(3) -0.025(3) -0.011(2) 0.007(3)
C166 0.027(3) 0.037(3) 0.018(3) -0.012(3) -0.005(2) 0.006(3)

loop_
_atom_type_symbol
_atom_type_description
_atom_type_scat_dispersion_real
_atom_type_scat_dispersion_imag
_atom_type_scat_source
C C 0.0181 0.0091 'International Tables Vol C Tables 4.2.6.8 and 6.1.1.4'
H H 0.0000 0.0000 'International Tables Vol C Tables 4.2.6.8 and 6.1.1.4'
N N 0.0311 0.0180 'International Tables Vol C Tables 4.2.6.8 and 6.1.1.4'
O O 0.0492 0.0322 'International Tables Vol C Tables 4.2.6.8 and 6.1.1.4'

loop_
_geom_angle_atom_site_label_1
_geom_angle_atom_site_label_2
_geom_angle_atom_site_label_3
_geom_angle
C1 N1 C5 122.3(5)
C1 N1 H01 118.9
C5 N1 H01 118.9
C6 N2 C1 125.6(5)
C6 N2 H02 117.2
C1 N2 H02 117.2
C9 N3 C5 126.8(5)
C9 N3 H03 116.6
C5 N3 H03 116.6
N1 C1 C2 119.8(5)
N1 C1 N2 119.0(5)
C2 C1 N2 121.2(6)
C1 C2 C3 118.6(6)
C1 C2 H2 120.7
C3 C2 H2 120.7
C2 C3 C4 121.0(6)
C2 C3 H3 119.5
C4 C3 H3 119.5
C5 C4 C3 118.9(6)
C5 C4 H4 120.5
C3 C4 H4 120.5
N1 C5 C4 119.3(6)
N1 C5 N3 119.8(5)
C4 C5 N3 120.9(6)
O1 C6 N2 121.7(6)
O1 C6 C7 122.3(5)
N2 C6 C7 116.0(5)
C6 C7 C8 110.6(5)
C6 C7 H7A 109.5
C8 C7 H7A 109.5
C6 C7 H7B 109.5
C8 C7 H7B 109.5
H7A C7 H7B 108.1
C21 C8 C7 113.8(5)
C21 C8 C31 110.7(5)
C7 C8 C31 111.2(5)
C21 C8 H8 106.9
C7 C8 H8 106.9
C31 C8 H8 106.9
O2 C9 N3 123.1(6)
O2 C9 C10 122.4(6)
N3 C9 C10 114.5(5)
C9 C10 C11 111.9(5)
C9 C10 H10A 109.2
C11 C10 H10A 109.2
C9 C10 H10B 109.2
C11 C10 H10B 109.2
H10A C10 H10B 107.9
C51 C11 C41 109.2(5)
C51 C11 C10 110.2(5)
C41 C11 C10 112.9(5)
C51 C11 H11 108.1
C41 C11 H11 108.1
C10 C11 H11 108.1
C26 C21 C22 118.1(5)
C26 C21 C8 119.2(5)
C22 C21 C8 122.7(5)
C23 C22 C21 120.4(6)
C23 C22 H22 119.8
C21 C22 H22 119.8
C24 C23 C22 121.0(6)
C24 C23 H23 119.5
C22 C23 H23 119.5
C23 C24 C25 119.0(6)
C23 C24 H24 120.5
C25 C24 H24 120.5
C26 C25 C24 120.4(6)
C26 C25 H25 119.8
C24 C25 H25 119.8
C25 C26 C21 121.0(6)
C25 C26 H26 119.5
C21 C26 H26 119.5
C32 C31 C36 119.3(6)
C32 C31 C8 121.7(6)
C36 C31 C8 119.0(6)
C31 C32 C33 120.3(6)
C31 C32 H32 119.8
C33 C32 H32 119.8
C34 C33 C32 120.1(7)
C34 C33 H33 119.9
C32 C33 H33 119.9
C33 C34 C35 120.0(7)
C33 C34 H34 120.0
C35 C34 H34 120.0
C34 C35 C36 119.6(8)
C34 C35 H35 120.2
C36 C35 H35 120.2
C31 C36 C35 120.6(8)
C31 C36 H36 119.7
C35 C36 H36 119.7
C42 C41 C46 118.2(6)
C42 C41 C11 123.3(6)
C46 C41 C11 118.3(6)
C43 C42 C41 120.3(6)
C43 C42 H42 119.8
C41 C42 H42 119.8
C44 C43 C42 120.9(7)
C44 C43 H43 119.5
C42 C43 H43 119.5
C43 C44 C45 119.5(7)
C43 C44 H44 120.2
C45 C44 H44 120.2
C46 C45 C44 119.5(7)
C46 C45 H45 120.3
C44 C45 H45 120.3
C45 C46 C41 121.5(7)
C45 C46 H46 119.2
C41 C46 H46 119.2
C52 C51 C56 119.1(7)
C52 C51 C11 122.3(7)
C56 C51 C11 118.7(6)
C51 C52 C53 119.7(8)
C51 C52 H52 120.2
C53 C52 H52 120.2
C54 C53 C52 119.5(7)
C54 C53 H53 120.2
C52 C53 H53 120.2
C55 C54 C53 121.6(8)
C55 C54 H54 119.2
C53 C54 H54 119.2
C54 C55 C56 119.5(8)
C54 C55 H55 120.2
C56 C55 H55 120.2
C55 C56 C51 120.6(7)
C55 C56 H56 119.7
C51 C56 H56 119.7
O4 N4 O5 123.4(5)
O4 N4 C66 119.1(5)
O5 N4 C66 117.5(5)
O6 N5 O7 123.4(6)
O6 N5 C64 118.2(5)
O7 N5 C64 118.4(5)
O8' N6 O9 105.0(14)
O8' N6 O8 22.3(12)
O9 N6 O8 124.9(7)
O8' N6 C62 131.8(13)
O9 N6 C62 117.3(5)
O8 N6 C62 116.7(6)
O8' N6 O9' 107.2(15)
O9 N6 O9' 60.6(9)
O8 N6 O9' 106.5(10)
C62 N6 O9' 113.0(10)
O3 C61 C66 122.1(5)
O3 C61 C62 126.2(6)
C66 C61 C62 111.7(5)
C63 C62 N6 116.3(5)
C63 C62 C61 124.3(5)
N6 C62 C61 119.4(5)
C64 C63 C62 119.2(5)
C64 C63 H63 120.4
C62 C63 H63 120.4
C63 C64 C65 121.0(6)
C63 C64 N5 119.5(5)
C65 C64 N5 119.5(5)
C66 C65 C64 118.5(6)
C66 C65 H65 120.7
C64 C65 H65 120.7
C65 C66 C61 125.3(5)
C65 C66 N4 118.0(5)
C61 C66 N4 116.7(5)
O98 C98 O98' 28.6(8)
O99' C99 O99 33(2)
C105 N11 C101 121.9(5)
C105 N11 H011 119.1
C101 N11 H011 119.1
C106 N12 C101 128.0(5)
C106 N12 H012 116.0
C101 N12 H012 116.0
C109 N13 C105 126.4(5)
C109 N13 H013 116.8
C105 N13 H013 116.8
N11 C101 C102 119.2(6)
N11 C101 N12 118.7(5)
C102 C101 N12 122.1(5)
C101 C102 C103 119.8(6)
C101 C102 H102 120.1
C103 C102 H102 120.1
C102 C103 C104 120.7(6)
C102 C103 H103 119.7
C104 C103 H103 119.7
C103 C104 C105 118.8(6)
C103 C104 H104 120.6
C105 C104 H104 120.6
N11 C105 N13 119.4(5)
N11 C105 C104 119.7(5)
N13 C105 C104 120.9(5)
O11 C106 N12 121.6(6)
O11 C106 C107 123.2(6)
N12 C106 C107 115.1(5)
C106 C107 C108 112.2(5)
C106 C107 H107 109.2
C108 C107 H107 109.2
C106 C107 H197 109.2
C108 C107 H197 109.2
H107 C107 H197 107.9
C121 C108 C131 110.1(5)
C121 C108 C107 112.5(5)
C131 C108 C107 108.9(5)
C121 C108 H108 108.4
C131 C108 H108 108.4
C107 C108 H108 108.4
O12 C109 N13 121.1(5)
O12 C109 C110 122.8(5)
N13 C109 C110 116.1(5)
C109 C110 C111 111.0(5)
C109 C110 H110 109.4
C111 C110 H110 109.4
C109 C110 H190 109.4
C111 C110 H190 109.4
H110 C110 H190 108.0
C151 C111 C110 114.0(5)
C151 C111 C141 111.2(5)
C110 C111 C141 110.4(5)
C151 C111 H111 107.0
C110 C111 H111 107.0
C141 C111 H111 107.0
C122 C121 C126 117.8(6)
C122 C121 C108 123.5(6)
C126 C121 C108 118.5(6)
C123 C122 C121 120.4(7)
C123 C122 H122 119.8
C121 C122 H122 119.8
C124 C123 C122 121.0(7)
C124 C123 H123 119.5
C122 C123 H123 119.5
C123 C124 C125 119.0(7)
C123 C124 H124 120.5
C125 C124 H124 120.5
C126 C125 C124 120.3(7)
C126 C125 H125 119.9
C124 C125 H125 119.9
C125 C126 C121 121.4(7)
C125 C126 H126 119.3
C121 C126 H126 119.3
C132 C131 C136 118.7(6)
C132 C131 C108 120.6(6)
C136 C131 C108 120.6(6)
C131 C132 C133 122.0(7)
C131 C132 H132 119.0
C133 C132 H132 119.0
C134 C133 C132 119.3(7)
C134 C133 H133 120.3
C132 C133 H133 120.3
C135 C134 C133 119.8(7)
C135 C134 H134 120.1
C133 C134 H134 120.1
C134 C135 C136 120.3(7)
C134 C135 H135 119.8
C136 C135 H135 119.8
C131 C136 C135 119.7(7)
C131 C136 H136 120.1
C135 C136 H136 120.1
C142 C141 C146 118.9(6)
C142 C141 C111 119.3(6)
C146 C141 C111 121.8(6)
C141 C142 C143 120.0(8)
C141 C142 H142 120.0
C143 C142 H142 120.0
C144 C143 C142 120.9(8)
C144 C143 H143 119.6
C142 C143 H143 119.6
C143 C144 C145 119.5(7)
C143 C144 H144 120.2
C145 C144 H144 120.2
C144 C145 C146 120.4(7)
C144 C145 H145 119.8
C146 C145 H145 119.8
C145 C146 C141 120.4(7)
C145 C146 H146 119.8
C141 C146 H146 119.8
C156 C151 C152 118.2(5)
C156 C151 C111 123.8(5)
C152 C151 C111 118.0(5)
C153 C152 C151 120.6(6)
C153 C152 H152 119.7
C151 C152 H152 119.7
C154 C153 C152 120.2(6)
C154 C153 H153 119.9
C152 C153 H153 119.9
C153 C154 C155 119.8(6)
C153 C154 H154 120.1
C155 C154 H154 120.1
C156 C155 C154 119.5(6)
C156 C155 H155 120.2
C154 C155 H155 120.2
C151 C156 C155 121.6(6)
C151 C156 H156 119.2
C155 C156 H156 119.2
O104 N104 O105 123.7(5)
O104 N104 C162 118.1(5)
O105 N104 C162 118.3(5)
O107 N105 O106 122.3(5)
O107 N105 C164 119.8(5)
O106 N105 C164 117.9(5)
O68 N106 O69' 94.5(11)
O68 N106 O69 120.1(7)
O69' N106 O69 67.9(10)
O68 N106 O68' 23.7(6)
O69' N106 O68' 116.6(12)
O69 N106 O68' 118.3(8)
O68 N106 C166 120.9(7)
O69' N106 C166 111.0(10)
O69 N106 C166 118.8(5)
O68' N106 C166 115.2(7)
O103 C161 C166 126.1(5)
O103 C161 C162 123.4(5)
C166 C161 C162 110.5(5)
C163 C162 C161 126.6(5)
C163 C162 N104 117.6(5)
C161 C162 N104 115.6(5)
C162 C163 C164 118.3(5)
C162 C163 H163 120.9
C164 C163 H163 120.9
C165 C164 C163 120.0(6)
C165 C164 N105 120.3(5)
C163 C164 N105 119.6(5)
C166 C165 C164 120.4(6)
C166 C165 H165 119.8
C164 C165 H165 119.8
C165 C166 C161 124.0(5)
C165 C166 N106 116.7(5)
C161 C166 N106 119.2(5)

loop_
_geom_bond_atom_site_label_1
_geom_bond_atom_site_label_2
_geom_bond_distance
N1 C1 1.354(8)
N1 C5 1.357(7)
N1 H01 0.8800
N2 C6 1.367(8)
N2 C1 1.385(7)
N2 H02 0.8800
N3 C9 1.365(8)
N3 C5 1.381(8)
N3 H03 0.8800
O1 C6 1.219(7)
O2 C9 1.213(7)
C1 C2 1.376(8)
C2 C3 1.385(8)
C2 H2 0.9500
C3 C4 1.384(9)
C3 H3 0.9500
C4 C5 1.377(8)
C4 H4 0.9500
C6 C7 1.503(8)
C7 C8 1.532(8)
C7 H7A 0.9900
C7 H7B 0.9900
C8 C21 1.525(8)
C8 C31 1.537(8)
C8 H8 1.0000
C9 C10 1.518(9)
C10 C11 1.535(9)
C10 H10A 0.9900
C10 H10B 0.9900
C11 C51 1.527(9)
C11 C41 1.527(9)
C11 H11 1.0000
C21 C26 1.392(8)
C21 C22 1.400(8)
C22 C23 1.389(8)
C22 H22 0.9500
C23 C24 1.375(9)
C23 H23 0.9500
C24 C25 1.390(9)
C24 H24 0.9500
C25 C26 1.385(8)
C25 H25 0.9500
C26 H26 0.9500
C31 C32 1.376(9)
C31 C36 1.386(9)
C32 C33 1.392(9)
C32 H32 0.9500
C33 C34 1.379(11)
C33 H33 0.9500
C34 C35 1.379(12)
C34 H34 0.9500
C35 C36 1.392(11)
C35 H35 0.9500
C36 H36 0.9500
C41 C42 1.393(9)
C41 C46 1.393(9)
C42 C43 1.392(9)
C42 H42 0.9500
C43 C44 1.366(10)
C43 H43 0.9500
C44 C45 1.402(10)
C44 H44 0.9500
C45 C46 1.380(10)
C45 H45 0.9500
C46 H46 0.9500
C51 C52 1.374(10)
C51 C56 1.410(10)
C52 C53 1.413(11)
C52 H52 0.9500
C53 C54 1.376(12)
C53 H53 0.9500
C54 C55 1.353(11)
C54 H54 0.9500
C55 C56 1.387(10)
C55 H55 0.9500
C56 H56 0.9500
N4 O4 1.223(6)
N4 O5 1.237(6)
N4 C66 1.463(7)
N5 O6 1.229(7)
N5 O7 1.235(7)
N5 C64 1.449(8)
N6 O8' 1.13(2)
N6 O9 1.227(8)
N6 O8 1.238(9)
N6 C62 1.436(8)
N6 O9' 1.56(2)
O3 C61 1.243(7)
C61 C66 1.437(8)
C61 C62 1.443(8)
C62 C63 1.379(9)
C63 C64 1.372(8)
C63 H63 0.9500
C64 C65 1.399(8)
C65 C66 1.364(8)
C65 H65 0.9500
O98 C98 1.26(2)
O98' C98 1.59(2)
O99 C99 1.510(18)
O99' C99 1.19(2)
N11 C105 1.350(7)
N11 C101 1.360(7)
N11 H011 0.8800
N12 C106 1.368(8)
N12 C101 1.377(8)
N12 H012 0.8800
N13 C109 1.369(7)
N13 C105 1.380(7)
N13 H013 0.8800
O11 C106 1.226(7)
O12 C109 1.229(7)
C101 C102 1.369(8)
C102 C103 1.373(9)
C102 H102 0.9500
C103 C104 1.376(9)
C103 H103 0.9500
C104 C105 1.383(8)
C104 H104 0.9500
C106 C107 1.504(9)
C107 C108 1.550(9)
C107 H107 0.9900
C107 H197 0.9900
C108 C121 1.522(9)
C108 C131 1.531(9)
C108 H108 1.0000
C109 C110 1.507(8)
C110 C111 1.528(8)
C110 H110 0.9900
C110 H190 0.9900
C111 C151 1.525(8)
C111 C141 1.528(8)
C111 H111 1.0000
C121 C122 1.384(9)
C121 C126 1.392(9)
C122 C123 1.381(10)
C122 H122 0.9500
C123 C124 1.370(10)
C123 H123 0.9500
C124 C125 1.379(10)
C124 H124 0.9500
C125 C126 1.368(10)
C125 H125 0.9500
C126 H126 0.9500
C131 C132 1.370(10)
C131 C136 1.392(9)
C132 C133 1.389(10)
C132 H132 0.9500
C133 C134 1.383(10)
C133 H133 0.9500
C134 C135 1.378(11)
C134 H134 0.9500
C135 C136 1.407(10)
C135 H135 0.9500
C136 H136 0.9500
C141 C142 1.384(10)
C141 C146 1.391(9)
C142 C143 1.394(11)
C142 H142 0.9500
C143 C144 1.369(12)
C143 H143 0.9500
C144 C145 1.375(11)
C144 H144 0.9500
C145 C146 1.390(9)
C145 H145 0.9500
C146 H146 0.9500
C151 C156 1.383(8)
C151 C152 1.404(8)
C152 C153 1.387(9)
C152 H152 0.9500
C153 C154 1.380(9)
C153 H153 0.9500
C154 C155 1.398(9)
C154 H154 0.9500
C155 C156 1.383(8)
C155 H155 0.9500
C156 H156 0.9500
N104 O104 1.227(6)
N104 O105 1.239(6)
N104 C162 1.462(7)
N105 O107 1.226(6)
N105 O106 1.233(7)
N105 C164 1.425(8)
N106 O68 1.179(10)
N106 O69' 1.23(2)
N106 O69 1.297(9)
N106 O68' 1.286(13)
N106 C166 1.453(8)
O103 C161 1.242(7)
C161 C166 1.447(8)
C161 C162 1.460(8)
C162 C163 1.347(8)
C163 C164 1.399(8)
C163 H163 0.9500
C164 C165 1.394(8)
C165 C166 1.368(9)
C165 H165 0.9500

loop_
_geom_torsion_atom_site_label_1
_geom_torsion_atom_site_label_2
_geom_torsion_atom_site_label_3
_geom_torsion_atom_site_label_4
_geom_torsion
C5 N1 C1 C2 2.0(8)
C5 N1 C1 N2 -176.8(5)
C6 N2 C1 N1 -2.4(8)
C6 N2 C1 C2 178.8(5)
N1 C1 C2 C3 0.6(8)
N2 C1 C2 C3 179.4(5)
C1 C2 C3 C4 -1.7(9)
C2 C3 C4 C5 0.2(9)
C1 N1 C5 C4 -3.5(8)
C1 N1 C5 N3 175.1(5)
C3 C4 C5 N1 2.3(9)
C3 C4 C5 N3 -176.3(5)
C9 N3 C5 N1 6.0(9)
C9 N3 C5 C4 -175.4(6)
C1 N2 C6 O1 -4.7(9)
C1 N2 C6 C7 176.3(5)
O1 C6 C7 C8 26.7(8)
N2 C6 C7 C8 -154.4(5)
C6 C7 C8 C21 -167.7(5)
C6 C7 C8 C31 66.5(6)
C5 N3 C9 O2 3.4(10)
C5 N3 C9 C10 -174.9(5)
O2 C9 C10 C11 -47.8(8)
N3 C9 C10 C11 130.4(6)
C9 C10 C11 C51 -60.0(7)
C9 C10 C11 C41 177.6(5)
C7 C8 C21 C26 151.6(5)
C31 C8 C21 C26 -82.3(6)
C7 C8 C21 C22 -29.5(8)
C31 C8 C21 C22 96.6(6)
C26 C21 C22 C23 1.5(8)
C8 C21 C22 C23 -177.5(5)
C21 C22 C23 C24 -1.6(9)
C22 C23 C24 C25 0.1(9)
C23 C24 C25 C26 1.4(9)
C24 C25 C26 C21 -1.5(9)
C22 C21 C26 C25 0.1(8)
C8 C21 C26 C25 179.0(5)
C21 C8 C31 C32 -78.0(7)
C7 C8 C31 C32 49.5(8)
C21 C8 C31 C36 104.5(7)
C7 C8 C31 C36 -128.0(7)
C36 C31 C32 C33 -3.1(10)
C8 C31 C32 C33 179.4(6)
C31 C32 C33 C34 1.2(10)
C32 C33 C34 C35 1.2(12)
C33 C34 C35 C36 -1.6(14)
C32 C31 C36 C35 2.7(12)
C8 C31 C36 C35 -179.7(8)
C34 C35 C36 C31 -0.3(14)
C51 C11 C41 C42 -113.3(7)
C10 C11 C41 C42 9.6(9)
C51 C11 C41 C46 62.1(7)
C10 C11 C41 C46 -175.0(6)
C46 C41 C42 C43 -0.3(10)
C11 C41 C42 C43 175.1(6)
C41 C42 C43 C44 -0.1(11)
C42 C43 C44 C45 1.0(11)
C43 C44 C45 C46 -1.6(10)
C44 C45 C46 C41 1.2(10)
C42 C41 C46 C45 -0.3(10)
C11 C41 C46 C45 -175.9(6)
C41 C11 C51 C52 -135.7(6)
C10 C11 C51 C52 99.7(7)
C41 C11 C51 C56 45.1(8)
C10 C11 C51 C56 -79.5(7)
C56 C51 C52 C53 -0.8(10)
C11 C51 C52 C53 -179.9(6)
C51 C52 C53 C54 1.4(10)
C52 C53 C54 C55 -1.9(11)
C53 C54 C55 C56 1.8(12)
C54 C55 C56 C51 -1.1(11)
C52 C51 C56 C55 0.7(11)
C11 C51 C56 C55 179.8(6)
O8' N6 C62 C63 -7(2)
O9 N6 C62 C63 141.2(6)
O8 N6 C62 C63 -27.2(9)
O9' N6 C62 C63 -151.1(10)
O8' N6 C62 C61 173.9(18)
O9 N6 C62 C61 -37.7(9)
O8 N6 C62 C61 153.8(7)
O9' N6 C62 C61 29.9(12)
O3 C61 C62 C63 -178.7(6)
C66 C61 C62 C63 -1.2(8)
O3 C61 C62 N6 0.2(9)
C66 C61 C62 N6 177.6(5)
N6 C62 C63 C64 -176.7(5)
C61 C62 C63 C64 2.2(9)
C62 C63 C64 C65 -1.7(9)
C62 C63 C64 N5 178.1(5)
O6 N5 C64 C63 169.2(6)
O7 N5 C64 C63 -10.9(8)
O6 N5 C64 C65 -11.0(9)
O7 N5 C64 C65 168.9(5)
C63 C64 C65 C66 0.5(9)
N5 C64 C65 C66 -179.3(5)
C64 C65 C66 C61 0.5(9)
C64 C65 C66 N4 178.2(5)
O3 C61 C66 C65 177.5(6)
C62 C61 C66 C65 -0.1(8)
O3 C61 C66 N4 -0.3(8)
C62 C61 C66 N4 -177.9(5)
O4 N4 C66 C65 122.9(6)
O5 N4 C66 C65 -56.7(7)
O4 N4 C66 C61 -59.2(7)
O5 N4 C66 C61 121.2(6)
C105 N11 C101 C102 3.1(8)
C105 N11 C101 N12 -174.9(5)
C106 N12 C101 N11 -5.3(9)
C106 N12 C101 C102 176.8(6)
N11 C101 C102 C103 -1.6(8)
N12 C101 C102 C103 176.3(5)
C101 C102 C103 C104 -1.0(9)
C102 C103 C104 C105 2.1(9)
C101 N11 C105 N13 177.4(5)
C101 N11 C105 C104 -1.9(8)
C109 N13 C105 N11 4.3(9)
C109 N13 C105 C104 -176.4(6)
C103 C104 C105 N11 -0.7(8)
C103 C104 C105 N13 -180.0(5)
C101 N12 C106 O11 -2.5(10)
C101 N12 C106 C107 178.5(6)
O11 C106 C107 C108 48.4(8)
N12 C106 C107 C108 -132.6(6)
C106 C107 C108 C121 -177.9(5)
C106 C107 C108 C131 59.8(7)
C105 N13 C109 O12 4.0(9)
C105 N13 C109 C110 -175.9(5)
O12 C109 C110 C111 -27.3(8)
N13 C109 C110 C111 152.5(5)
C109 C110 C111 C151 168.0(5)
C109 C110 C111 C141 -66.0(6)
C131 C108 C121 C122 111.1(7)
C107 C108 C121 C122 -10.6(9)
C131 C108 C121 C126 -64.1(7)
C107 C108 C121 C126 174.3(6)
C126 C121 C122 C123 1.2(11)
C108 C121 C122 C123 -174.0(7)
C121 C122 C123 C124 -2.1(12)
C122 C123 C124 C125 1.4(12)
C123 C124 C125 C126 0.1(11)
C124 C125 C126 C121 -1.0(11)
C122 C121 C126 C125 0.3(10)
C108 C121 C126 C125 175.8(6)
C121 C108 C131 C132 -43.1(8)
C107 C108 C131 C132 80.7(7)
C121 C108 C131 C136 138.7(6)
C107 C108 C131 C136 -97.5(7)
C136 C131 C132 C133 1.4(10)
C108 C131 C132 C133 -176.8(6)
C131 C132 C133 C134 -1.5(10)
C132 C133 C134 C135 0.1(10)
C133 C134 C135 C136 1.4(10)
C132 C131 C136 C135 0.1(10)
C108 C131 C136 C135 178.4(6)
C134 C135 C136 C131 -1.5(10)
C151 C111 C141 C142 -107.8(7)
C110 C111 C141 C142 124.6(6)
C151 C111 C141 C146 72.3(7)
C110 C111 C141 C146 -55.3(7)
C146 C141 C142 C143 0.1(11)
C111 C141 C142 C143 -179.8(7)
C141 C142 C143 C144 -1.3(13)
C142 C143 C144 C145 2.2(13)
C143 C144 C145 C146 -1.8(11)
C144 C145 C146 C141 0.6(10)
C142 C141 C146 C145 0.3(9)
C111 C141 C146 C145 -179.8(6)
C110 C111 C151 C156 30.9(8)
C141 C111 C151 C156 -94.7(7)
C110 C111 C151 C152 -149.8(5)
C141 C111 C151 C152 84.6(7)
C156 C151 C152 C153 0.4(9)
C111 C151 C152 C153 -178.9(5)
C151 C152 C153 C154 -0.4(9)
C152 C153 C154 C155 0.6(9)
C153 C154 C155 C156 -0.8(9)
C152 C151 C156 C155 -0.6(9)
C111 C151 C156 C155 178.7(5)
C154 C155 C156 C151 0.8(9)
O103 C161 C162 C163 172.6(6)
C166 C161 C162 C163 -5.7(8)
O103 C161 C162 N104 -2.1(8)
C166 C161 C162 N104 179.7(5)
O104 N104 C162 C163 126.3(6)
O105 N104 C162 C163 -53.5(7)
O104 N104 C162 C161 -58.6(7)
O105 N104 C162 C161 121.6(5)
C161 C162 C163 C164 4.1(9)
N104 C162 C163 C164 178.6(5)
C162 C163 C164 C165 -1.4(8)
C162 C163 C164 N105 -179.5(5)
O107 N105 C164 C165 -6.4(8)
O106 N105 C164 C165 176.0(6)
O107 N105 C164 C163 171.7(5)
O106 N105 C164 C163 -5.9(9)
C163 C164 C165 C166 1.1(9)
N105 C164 C165 C166 179.2(5)
C164 C165 C166 C161 -3.3(9)
C164 C165 C166 N106 179.3(5)
O103 C161 C166 C165 -173.1(5)
C162 C161 C166 C165 5.1(8)
O103 C161 C166 N106 4.3(9)
C162 C161 C166 N106 -177.5(5)
O68 N106 C166 C165 13.9(11)
O69' N106 C166 C165 123.1(11)
O69 N106 C166 C165 -161.3(6)
O68' N106 C166 C165 -12.3(11)
O68 N106 C166 C161 -163.6(8)
O69' N106 C166 C161 -54.5(12)
O69 N106 C166 C161 21.1(9)
O68' N106 C166 C161 170.2(9)
